data_4122748
loop_
_publ_author_name
'Zheng, Dehua'
'Wang, Ning'
'Wang, Mei'
'Ding, Shengda'
'Ma, Chengbing'
'Darensbourg, Marcetta Y.'
'Hall, Michael B.'
'Sun, Licheng'

_publ_section_title
;
 Intramolecular Iron-Mediated C-H Bond Heterolysis with an Assist of
 Pendant Base in a [FeFe]-Hydrogenase Model.
;
_journal_name_full 'Journal of the American Chemical Society'
_journal_page_first 141007112505006
_journal_paper_doi 10.1021/ja5078014
_journal_year 2014
_chemical_formula_moiety 'C39 H42 Fe2 N2 O4 P2 S2, 2(B F4)'
_chemical_formula_sum 'C39 H42 B2 F8 Fe2 N2 O4 P2 S2'
_chemical_formula_weight 1014.12
_chemical_name_systematic
;
 ?
;
_space_group_crystal_system monoclinic
_space_group_IT_number 14
_space_group_name_Hall '-P 2yn'
_space_group_name_H-M_alt 'P 1 21/n 1'
_symmetry_space_group_name_Hall '-P 2yn'
_symmetry_space_group_name_H-M 'P 1 21/n 1'
_atom_sites_solution_hydrogens mixed
_audit_creation_date 2014-04-17
_audit_creation_method
;
Olex2 1.2
(compiled 2014.03.20 svn.r2914 for OlexSys, GUI svn.r4816)
;
_cell_angle_alpha 90
_cell_angle_beta 98.474(9)
_cell_angle_gamma 90
_cell_formula_units_Z 4
_cell_length_a 10.135(4)
_cell_length_b 19.904(8)
_cell_length_c 28.122(12)
_cell_measurement_temperature 296(2)
_cell_volume 5611(4)
_computing_cell_refinement 'SAINT (Bruker AXS Inc.)'
_computing_data_collection 'APEX2 (Bruker AXS Inc.)'
_computing_data_reduction 'SAINT (Bruker AXS Inc.)'
_computing_molecular_graphics 'Olex2 (Dolomanov et al., 2009)'
_computing_publication_material 'Olex2 (Dolomanov et al., 2009)'
_computing_structure_refinement 'ShelXL (Sheldrick, 2008)'
_diffrn_ambient_temperature 296
_diffrn_detector 'CCD area detector'
_diffrn_detector_area_resol_mean 7.9
_diffrn_detector_type 'Bruker APEX2 area detector'
_diffrn_measured_fraction_theta_full 0.948
_diffrn_measured_fraction_theta_max 0.975
_diffrn_measurement_device 'three-circle diffractometer'
_diffrn_measurement_device_type 'Bruker APEX2 area detector'
_diffrn_measurement_method '\w and \f scans'
_diffrn_radiation_collimation 0.5
_diffrn_radiation_monochromator graphite
_diffrn_radiation_probe x-ray
_diffrn_radiation_type MoK\a
_diffrn_radiation_wavelength 0.71073
_diffrn_reflns_av_R_equivalents 0.1533
_diffrn_reflns_av_unetI/netI 0.2507
_diffrn_reflns_Laue_measured_fraction_full 0.948
_diffrn_reflns_Laue_measured_fraction_max 0.975
_diffrn_reflns_limit_h_max 12
_diffrn_reflns_limit_h_min -12
_diffrn_reflns_limit_k_max 21
_diffrn_reflns_limit_k_min -22
_diffrn_reflns_limit_l_max 27
_diffrn_reflns_limit_l_min -33
_diffrn_reflns_number 21191
_diffrn_reflns_point_group_measured_fraction_full 0.948
_diffrn_reflns_point_group_measured_fraction_max 0.975
_diffrn_reflns_theta_full 25.242
_diffrn_reflns_theta_max 25.000
_diffrn_reflns_theta_min 2.046
_diffrn_source 'sealed X-ray tube'
_exptl_absorpt_coefficient_mu 0.708
_exptl_absorpt_correction_type multi-scan
_exptl_crystal_colour black
_exptl_crystal_colour_primary black
_exptl_crystal_density_diffrn 1.201
_exptl_crystal_description needle
_exptl_crystal_F_000 2072
_exptl_crystal_size_max 0.1
_exptl_crystal_size_mid 0.05
_exptl_crystal_size_min 0.05
_exptl_transmission_factor_max 0.965
_exptl_transmission_factor_min 0.950
_platon_squeeze_details
;
A disordered included molecule of CH2Cl2 was present in the asymetric
unit.  After several attempts to model the disorder, it was decided
to subract the contribution of the included molecule from the refinement
by employing the SQUEEZE/PLATON program.
;
_refine_diff_density_max 0.362
_refine_diff_density_min -0.385
_refine_diff_density_rms 0.073
_refine_ls_extinction_method none
_refine_ls_goodness_of_fit_ref 0.996
_refine_ls_hydrogen_treatment mixed
_refine_ls_matrix_type full
_refine_ls_number_parameters 647
_refine_ls_number_reflns 9630
_refine_ls_number_restraints 196
_refine_ls_restrained_S_all 0.997
_refine_ls_R_factor_all 0.2360
_refine_ls_R_factor_gt 0.0904
_refine_ls_shift/su_max 0.003
_refine_ls_shift/su_mean 0.000
_refine_ls_structure_factor_coef Fsqd
_refine_ls_weighting_details 'w=1/[\s^2^(Fo^2^)+(0.0600P)^2^] where P=(Fo^2^+2Fc^2^)/3'
_refine_ls_weighting_scheme calc
_refine_ls_wR_factor_gt 0.1660
_refine_ls_wR_factor_ref 0.2199
_reflns_Friedel_coverage 0.000
_reflns_number_gt 3307
_reflns_number_total 9630
_reflns_threshold_expression 'I > 2\s(I)'
_cod_data_source_file ja5078014_si_004.cif
_cod_data_source_block dim_pnp
_cod_database_code 4122748
_shelxl_version_number 2014-3
_shelx_space_group_comment
;
The symmetry employed for this shelxl refinement is uniquely defined
by the following loop, which should always be used as a source of
symmetry information in preference to the above space-group names.
They are only intended as comments.
;
_shelx_estimated_absorpt_t_max 0.933
_shelx_estimated_absorpt_t_min 0.933
_olex2_refinement_description
;
1. Fixed Uiso
 At 1.2 times of:
  All C(H) groups, All C(H,H) groups
 At 1.5 times of:
  All C(H,H,H) groups, All N(H) groups
2. Rigid bond restraints
 B1_1, F1_1, F2_1, F3_1, F4_1
 B1_2, F1_2, F2_2, F3_2, F4_2
 B1_3, F1_3, F2_3, F3_3, F4_3
 B1_4, F1_4, F2_4, F3_4, F4_4
 with sigma for 1-2 distances of 0.005 and sigma for 1-3 distances of 0.005
3. Uiso/Uaniso restraints and constraints
B1_1 \\sim F1_1 \\sim F2_1 \\sim F3_1 \\sim F4_1 \\sim B1_2 \\sim F1_2 \\sim
F2_2 \\sim F3_2 \\sim F4_2 \\sim B1_3 \\sim F1_3 \\sim F2_3 \\sim F3_3 \\sim
F4_3 \\sim B1_4 \\sim F1_4 \\sim F2_4 \\sim F3_4 \\sim F4_4: within 1.7A with
sigma of 0.005 and sigma for terminal atoms of 0.01
4. Others
 Sof(B1)=Sof(F1)=Sof(F2)=Sof(F3)=Sof(F4)=1-FVAR(1)
 Sof(B1)=Sof(F1)=Sof(F2)=Sof(F3)=Sof(F4)=FVAR(1)
 Sof(B1)=Sof(F1)=Sof(F2)=Sof(F3)=Sof(F4)=1-FVAR(2)
 Sof(B1)=Sof(F1)=Sof(F2)=Sof(F3)=Sof(F4)=FVAR(2)
5.a Ternary CH refined with riding coordinates:
 C5(H5)
5.b Secondary CH2 refined with riding coordinates:
 C7(H7A,H7B), C16(H16A,H16B), C17(H17A,H17B), C18(H18A,H18B), C19(H19A,H19B),
 C20(H20A,H20B), C27(H27A,H27B)
5.c Aromatic/amide H refined with riding coordinates:
 C11(H11), C12(H12), C13(H13), C14(H14), C15(H15), C22(H22), C23(H23),
 C24(H24), C25(H25), C26(H26), C29(H29), C30(H30), C31(H31), C32(H32), C33(H33),
  C35(H35), C36(H36), C37(H37), C38(H38), C39(H39)
5.d Idealised Me refined as rotating group:
 C8(H8A,H8B,H8C), C9(H9A,H9B,H9C)
;

loop_
_space_group_symop_operation_xyz
'x, y, z'
'-x+1/2, y+1/2, -z+1/2'
'-x, -y, -z'
'x-1/2, -y-1/2, z-1/2'

loop_
_atom_site_label
_atom_site_type_symbol
_atom_site_fract_x
_atom_site_fract_y
_atom_site_fract_z
_atom_site_U_iso_or_equiv
_atom_site_adp_type
_atom_site_occupancy
_atom_site_site_symmetry_order
_atom_site_calc_flag
_atom_site_refinement_flags_posn
_atom_site_refinement_flags_adp
_atom_site_refinement_flags_occupancy
_atom_site_disorder_assembly
_atom_site_disorder_group
Fe1 Fe 0.66282(11) 0.87761(7) 0.67108(5) 0.0566(4) Uani 1 1 d . . . . .
Fe2 Fe 0.58286(13) 0.79593(8) 0.73437(6) 0.0736(5) Uani 1 1 d . . . . .
S1 S 0.7761(2) 0.84869(13) 0.74158(10) 0.0666(8) Uani 1 1 d . . . . .
S2 S 0.6021(2) 0.76962(14) 0.65816(10) 0.0750(9) Uani 1 1 d . . . . .
P1 P 0.7127(2) 0.98301(13) 0.68830(9) 0.0527(7) Uani 1 1 d . . . . .
P2 P 0.7006(2) 0.91108(13) 0.59945(9) 0.0545(7) Uani 1 1 d . . . . .
O1 O 0.3787(6) 0.9150(4) 0.6551(3) 0.097(3) Uani 1 1 d . . . . .
O2 O 0.6512(9) 0.6675(4) 0.7809(3) 0.120(3) Uani 1 1 d . . . . .
O3 O 0.5385(9) 0.8677(5) 0.8236(4) 0.114(3) Uani 1 1 d . . . . .
O4 O 0.2964(7) 0.7658(5) 0.7029(3) 0.122(3) Uani 1 1 d . . . . .
N1 N 0.8987(6) 1.0091(4) 0.6252(3) 0.052(2) Uani 1 1 d . . . . .
H1 H 0.850(8) 1.044(4) 0.609(3) 0.078 Uiso 1 1 d . U . . .
N2 N 0.6306(6) 1.0461(4) 0.6016(3) 0.049(2) Uani 1 1 d . . . . .
C1 C 0.4887(9) 0.9002(5) 0.6630(4) 0.066(3) Uani 1 1 d . . . . .
C2 C 0.6251(11) 0.7164(6) 0.7636(4) 0.087(4) Uani 1 1 d . . . . .
C3 C 0.5548(12) 0.8408(6) 0.7887(5) 0.087(4) Uani 1 1 d . . . . .
C4 C 0.4046(12) 0.7796(7) 0.7166(4) 0.103(4) Uani 1 1 d . . . . .
C5 C 0.8504(9) 0.8339(4) 0.6902(3) 0.059(3) Uani 1 1 d . . . . .
H5 H 0.9229 0.8655 0.6874 0.070 Uiso 1 1 calc R U . . .
C6 C 0.8819(11) 0.7638(5) 0.6745(4) 0.070(3) Uani 1 1 d . . . . .
C7 C 0.7539(9) 0.7256(5) 0.6543(4) 0.094(4) Uani 1 1 d . . . . .
H7A H 0.7524 0.6834 0.6714 0.113 Uiso 1 1 calc R U . . .
H7B H 0.7571 0.7151 0.6208 0.113 Uiso 1 1 calc R U . . .
C8 C 0.9709(10) 0.7669(5) 0.6356(4) 0.099(4) Uani 1 1 d . . . . .
H8A H 0.9971 0.7223 0.6280 0.148 Uiso 1 1 calc R U . . .
H8B H 1.0490 0.7930 0.6468 0.148 Uiso 1 1 calc R U . . .
H8C H 0.9231 0.7875 0.6073 0.148 Uiso 1 1 calc R U . . .
C9 C 0.9602(10) 0.7243(6) 0.7190(4) 0.112(4) Uani 1 1 d . . . . .
H9A H 0.9016 0.7161 0.7423 0.167 Uiso 1 1 calc R U . . .
H9B H 1.0348 0.7507 0.7334 0.167 Uiso 1 1 calc R U . . .
H9C H 0.9917 0.6822 0.7083 0.167 Uiso 1 1 calc R U . . .
C10 C 0.6835(9) 0.8498(4) 0.5507(3) 0.050(3) Uani 1 1 d . . . . .
C11 C 0.5664(11) 0.8132(5) 0.5447(4) 0.078(3) Uani 1 1 d . . . . .
H11 H 0.4976 0.8225 0.5623 0.094 Uiso 1 1 calc R U . . .
C12 C 0.5569(16) 0.7604(7) 0.5100(5) 0.118(5) Uani 1 1 d . . . . .
H12 H 0.4797 0.7346 0.5044 0.141 Uiso 1 1 calc R U . . .
C13 C 0.6614(19) 0.7473(8) 0.4846(5) 0.119(5) Uani 1 1 d . . . . .
H13 H 0.6559 0.7111 0.4634 0.142 Uiso 1 1 calc R U . . .
C14 C 0.7670(14) 0.7852(8) 0.4902(5) 0.115(5) Uani 1 1 d . . . . .
H14 H 0.8341 0.7770 0.4716 0.138 Uiso 1 1 calc R U . . .
C15 C 0.7820(11) 0.8374(6) 0.5230(4) 0.086(4) Uani 1 1 d . . . . .
H15 H 0.8583 0.8639 0.5263 0.104 Uiso 1 1 calc R U . . .
C16 C 0.8713(7) 0.9452(4) 0.5978(3) 0.042(2) Uani 1 1 d . . . . .
H16A H 0.9364 0.9118 0.6109 0.051 Uiso 1 1 calc R U . . .
H16B H 0.8826 0.9528 0.5646 0.051 Uiso 1 1 calc R U . . .
C17 C 0.8821(7) 1.0099(4) 0.6772(3) 0.044(2) Uani 1 1 d . . . . .
H17A H 0.8991 1.0550 0.6896 0.052 Uiso 1 1 calc R U . . .
H17B H 0.9481 0.9803 0.6948 0.052 Uiso 1 1 calc R U . . .
C18 C 0.5996(8) 0.9833(4) 0.5748(3) 0.054(3) Uani 1 1 d . . . . .
H18A H 0.6133 0.9902 0.5417 0.065 Uiso 1 1 calc R U . . .
H18B H 0.5061 0.9727 0.5746 0.065 Uiso 1 1 calc R U . . .
C19 C 0.6060(8) 1.0450(5) 0.6516(4) 0.066(3) Uani 1 1 d . . . . .
H19A H 0.5130 1.0341 0.6524 0.079 Uiso 1 1 calc R U . . .
H19B H 0.6227 1.0893 0.6655 0.079 Uiso 1 1 calc R U . . .
C20 C 1.0460(7) 1.0277(5) 0.6202(4) 0.063(3) Uani 1 1 d . . . . .
H20A H 1.1047 0.9932 0.6358 0.075 Uiso 1 1 calc R U . . .
H20B H 1.0555 1.0280 0.5864 0.075 Uiso 1 1 calc R U . . .
C21 C 1.0893(9) 1.0941(6) 0.6415(4) 0.063(3) Uani 1 1 d . . . . .
C22 C 1.0518(10) 1.1520(7) 0.6166(4) 0.082(3) Uani 1 1 d . . . . .
H22 H 0.9948 1.1501 0.5875 0.099 Uiso 1 1 calc R U . . .
C23 C 1.1005(13) 1.2149(7) 0.6355(6) 0.112(5) Uani 1 1 d . . . . .
H23 H 1.0777 1.2540 0.6180 0.134 Uiso 1 1 calc R U . . .
C24 C 1.1781(16) 1.2187(8) 0.6778(7) 0.116(7) Uani 1 1 d . . . . .
H24 H 1.2088 1.2601 0.6901 0.139 Uiso 1 1 calc R U . . .
C25 C 1.2137(11) 1.1592(9) 0.7040(6) 0.123(6) Uani 1 1 d . . . . .
H25 H 1.2677 1.1617 0.7337 0.148 Uiso 1 1 calc R U . . .
C26 C 1.1692(9) 1.0972(6) 0.6858(4) 0.077(3) Uani 1 1 d . . . . .
H26 H 1.1926 1.0581 0.7032 0.092 Uiso 1 1 calc R U . . .
C27 C 0.5483(9) 1.0994(5) 0.5761(4) 0.073(3) Uani 1 1 d . . . . .
H27A H 0.4550 1.0886 0.5762 0.087 Uiso 1 1 calc R U . . .
H27B H 0.5639 1.1004 0.5429 0.087 Uiso 1 1 calc R U . . .
C28 C 0.5765(11) 1.1702(6) 0.5983(4) 0.069(3) Uani 1 1 d . . . . .
C29 C 0.6879(12) 1.2021(7) 0.5881(4) 0.087(4) Uani 1 1 d . . . . .
H29 H 0.7454 1.1798 0.5706 0.104 Uiso 1 1 calc R U . . .
C30 C 0.7182(12) 1.2706(8) 0.6043(5) 0.106(4) Uani 1 1 d . . . . .
H30 H 0.7920 1.2936 0.5966 0.127 Uiso 1 1 calc R U . . .
C31 C 0.6298(16) 1.3002(7) 0.6324(5) 0.108(4) Uani 1 1 d . . . . .
H31 H 0.6439 1.3438 0.6439 0.130 Uiso 1 1 calc R U . . .
C32 C 0.5211(14) 1.2634(9) 0.6426(5) 0.101(4) Uani 1 1 d . . . . .
H32 H 0.4641 1.2824 0.6619 0.121 Uiso 1 1 calc R U . . .
C33 C 0.4958(12) 1.2009(7) 0.6254(4) 0.086(4) Uani 1 1 d . . . . .
H33 H 0.4206 1.1783 0.6323 0.103 Uiso 1 1 calc R U . . .
C34 C 0.7059(10) 1.0084(5) 0.7495(4) 0.059(3) Uani 1 1 d . . . . .
C35 C 0.5826(12) 1.0175(5) 0.7627(5) 0.082(3) Uani 1 1 d . . . . .
H35 H 0.5067 1.0148 0.7397 0.099 Uiso 1 1 calc R U . . .
C36 C 0.5706(16) 1.0304(7) 0.8091(7) 0.117(5) Uani 1 1 d . . . . .
H36 H 0.4856 1.0351 0.8174 0.140 Uiso 1 1 calc R U . . .
C37 C 0.679(2) 1.0368(8) 0.8446(7) 0.139(7) Uani 1 1 d . . . . .
H37 H 0.6686 1.0450 0.8764 0.167 Uiso 1 1 calc R U . . .
C38 C 0.7964(16) 1.0308(7) 0.8318(5) 0.123(5) Uani 1 1 d . . . . .
H38 H 0.8706 1.0360 0.8552 0.148 Uiso 1 1 calc R U . . .
C39 C 0.8186(13) 1.0167(6) 0.7834(4) 0.096(4) Uani 1 1 d . . . . .
H39 H 0.9041 1.0132 0.7753 0.115 Uiso 1 1 calc R U . . .
B1_1 B 0.8154(19) 1.0705(10) 0.4813(7) 0.101(3) Uani 0.767(15) 1 d D U P A 1
F1_1 F 0.7849(11) 1.0010(5) 0.4723(4) 0.135(4) Uani 0.767(15) 1 d D U P A 1
F2_1 F 0.8449(9) 1.0745(6) 0.5319(3) 0.098(3) Uani 0.767(15) 1 d D U P A 1
F3_1 F 0.6926(8) 1.1026(6) 0.4688(3) 0.121(4) Uani 0.767(15) 1 d D U P A 1
F4_1 F 0.9028(9) 1.0912(5) 0.4574(4) 0.110(4) Uani 0.767(15) 1 d D U P A 1
B1_2 B 0.803(3) 1.0784(15) 0.4861(10) 0.159(12) Uani 0.233(15) 1 d D U P A 2
F1_2 F 0.933(2) 1.0551(19) 0.4790(14) 0.163(12) Uani 0.233(15) 1 d D U P A 2
F2_2 F 0.800(4) 1.067(2) 0.5355(9) 0.157(12) Uani 0.233(15) 1 d D U P A 2
F3_2 F 0.715(3) 1.0317(18) 0.4615(13) 0.160(12) Uani 0.233(15) 1 d D U P A 2
F4_2 F 0.781(4) 1.1372(13) 0.4708(13) 0.168(12) Uani 0.233(15) 1 d D U P A 2
B1_3 B 0.194(2) 0.9289(13) 0.7561(8) 0.176(8) Uani 0.441(16) 1 d D U P B 1
F1_3 F 0.2433(18) 0.8666(9) 0.7773(8) 0.183(8) Uani 0.441(16) 1 d D U P B 1
F2_3 F 0.0750(13) 0.9399(11) 0.7752(7) 0.180(8) Uani 0.441(16) 1 d D U P B 1
F3_3 F 0.1542(19) 0.9134(13) 0.7076(6) 0.171(8) Uani 0.441(16) 1 d D U P B 1
F4_3 F 0.2812(17) 0.9742(10) 0.7623(8) 0.190(8) Uani 0.441(16) 1 d D U P B 1
B1_4 B 0.180(2) 0.9238(11) 0.7666(8) 0.194(6) Uani 0.559(16) 1 d D U P B 2
F1_4 F 0.3192(10) 0.9254(10) 0.7631(6) 0.187(7) Uani 0.559(16) 1 d D U P B 2
F2_4 F 0.1557(18) 0.9873(7) 0.7858(7) 0.211(7) Uani 0.559(16) 1 d D U P B 2
F3_4 F 0.1171(15) 0.9250(11) 0.7189(6) 0.191(7) Uani 0.559(16) 1 d D U P B 2
F4_4 F 0.150(2) 0.8727(8) 0.7890(7) 0.213(7) Uani 0.559(16) 1 d D U P B 2

loop_
_atom_site_aniso_label
_atom_site_aniso_U_11
_atom_site_aniso_U_22
_atom_site_aniso_U_33
_atom_site_aniso_U_23
_atom_site_aniso_U_13
_atom_site_aniso_U_12
Fe1 0.0411(7) 0.0592(10) 0.0680(10) 0.0129(8) 0.0032(7) -0.0040(7)
Fe2 0.0577(9) 0.0755(12) 0.0865(13) 0.0258(10) 0.0066(8) -0.0085(8)
S1 0.0531(14) 0.070(2) 0.073(2) 0.0131(15) -0.0026(14) -0.0008(14)
S2 0.0666(16) 0.068(2) 0.086(2) 0.0090(16) -0.0061(15) -0.0099(15)
P1 0.0431(13) 0.0616(19) 0.0542(17) 0.0070(14) 0.0102(12) 0.0011(13)
P2 0.0443(13) 0.0535(18) 0.0653(19) 0.0013(14) 0.0070(13) -0.0062(13)
O1 0.047(4) 0.128(7) 0.115(7) 0.039(5) 0.007(4) 0.006(4)
O2 0.140(7) 0.071(7) 0.150(9) 0.053(6) 0.030(6) 0.008(6)
O3 0.095(6) 0.103(8) 0.150(10) 0.025(7) 0.041(7) 0.007(5)
O4 0.066(5) 0.169(9) 0.126(8) 0.047(6) 0.001(5) -0.037(6)
N1 0.031(4) 0.054(6) 0.073(6) 0.002(5) 0.012(4) -0.009(4)
N2 0.047(4) 0.058(6) 0.042(5) 0.012(4) 0.010(4) 0.006(4)
C1 0.041(5) 0.065(8) 0.094(8) 0.027(6) 0.017(6) 0.000(5)
C2 0.083(8) 0.072(10) 0.105(10) 0.035(8) 0.008(7) -0.010(7)
C3 0.069(7) 0.067(10) 0.128(14) 0.019(9) 0.032(9) -0.002(7)
C4 0.081(8) 0.136(12) 0.091(10) 0.049(8) 0.012(8) -0.024(8)
C5 0.073(6) 0.031(6) 0.069(7) -0.002(5) 0.001(5) 0.005(5)
C6 0.092(8) 0.051(8) 0.065(8) -0.008(6) 0.004(7) 0.011(6)
C7 0.077(7) 0.074(9) 0.126(11) -0.005(7) -0.003(7) -0.001(7)
C8 0.091(8) 0.083(9) 0.120(11) -0.005(8) 0.014(8) 0.029(7)
C9 0.093(8) 0.090(10) 0.144(12) 0.039(8) -0.009(8) 0.018(7)
C10 0.059(6) 0.020(6) 0.063(7) 0.001(5) -0.018(5) 0.003(5)
C11 0.085(8) 0.053(8) 0.089(9) -0.006(7) -0.008(7) -0.020(6)
C12 0.147(13) 0.081(11) 0.101(12) 0.009(9) -0.056(10) -0.049(10)
C13 0.168(16) 0.119(14) 0.067(11) -0.003(9) 0.013(11) 0.007(13)
C14 0.103(10) 0.119(14) 0.127(13) -0.022(10) 0.033(9) -0.028(9)
C15 0.093(8) 0.068(9) 0.101(10) -0.042(7) 0.021(8) -0.017(7)
C16 0.046(5) 0.025(6) 0.058(6) -0.013(5) 0.014(4) -0.001(4)
C17 0.034(4) 0.039(6) 0.061(7) -0.013(5) 0.020(4) -0.015(4)
C18 0.045(5) 0.051(7) 0.065(7) -0.001(6) 0.003(5) 0.003(5)
C19 0.036(5) 0.054(7) 0.105(10) 0.004(6) 0.002(6) 0.001(5)
C20 0.038(5) 0.056(7) 0.093(8) 0.002(6) 0.009(5) -0.007(5)
C21 0.048(6) 0.060(8) 0.084(9) -0.013(7) 0.019(6) -0.011(6)
C22 0.079(7) 0.071(9) 0.100(10) -0.020(8) 0.023(7) 0.002(8)
C23 0.117(11) 0.082(12) 0.145(15) -0.034(10) 0.044(10) -0.042(9)
C24 0.109(12) 0.100(13) 0.160(18) -0.084(13) 0.093(12) -0.060(11)
C25 0.054(7) 0.169(16) 0.144(14) -0.098(13) 0.006(8) -0.040(10)
C26 0.056(6) 0.068(9) 0.101(10) -0.022(7) -0.007(6) -0.014(6)
C27 0.055(6) 0.084(9) 0.077(8) 0.016(7) 0.004(6) 0.016(6)
C28 0.056(7) 0.078(9) 0.071(8) 0.000(7) 0.005(6) 0.002(7)
C29 0.088(9) 0.091(10) 0.077(9) -0.017(8) -0.001(7) 0.015(8)
C30 0.087(9) 0.130(14) 0.101(11) -0.007(9) 0.019(8) 0.004(9)
C31 0.124(11) 0.077(11) 0.115(12) -0.016(9) -0.009(10) 0.016(10)
C32 0.104(11) 0.109(13) 0.089(10) -0.002(10) 0.017(9) 0.022(10)
C33 0.101(9) 0.081(10) 0.081(9) 0.009(7) 0.031(8) 0.022(9)
C34 0.061(6) 0.062(7) 0.057(7) -0.002(5) 0.016(6) -0.005(6)
C35 0.107(10) 0.071(9) 0.073(9) -0.016(7) 0.028(8) -0.008(7)
C36 0.128(13) 0.088(11) 0.141(17) -0.001(11) 0.045(12) 0.005(9)
C37 0.208(19) 0.130(14) 0.105(15) 0.014(11) 0.112(15) 0.013(14)
C38 0.157(14) 0.169(15) 0.038(9) -0.008(8) -0.004(9) -0.002(11)
C39 0.116(10) 0.104(10) 0.070(9) -0.006(7) 0.018(8) -0.004(8)
B1_1 0.080(5) 0.123(7) 0.109(6) -0.001(6) 0.046(5) 0.008(5)
F1_1 0.147(8) 0.128(6) 0.138(8) -0.022(5) 0.054(6) -0.012(5)
F2_1 0.082(6) 0.116(7) 0.100(5) 0.006(5) 0.028(4) 0.000(5)
F3_1 0.068(5) 0.163(8) 0.132(7) 0.005(6) 0.015(4) 0.012(5)
F4_1 0.088(5) 0.136(7) 0.120(7) 0.003(5) 0.062(5) 0.011(5)
B1_2 0.088(14) 0.17(2) 0.21(2) 0.036(17) -0.024(14) -0.004(14)
F1_2 0.085(14) 0.19(2) 0.20(2) 0.028(18) -0.020(15) -0.006(15)
F2_2 0.088(16) 0.17(2) 0.20(2) 0.033(17) -0.020(14) -0.002(16)
F3_2 0.086(15) 0.17(2) 0.20(2) 0.041(18) -0.033(15) -0.004(15)
F4_2 0.105(16) 0.17(2) 0.22(2) 0.040(17) -0.025(16) -0.006(15)
B1_3 0.076(9) 0.181(14) 0.265(16) 0.030(11) 0.009(9) 0.024(8)
F1_3 0.090(10) 0.183(14) 0.273(17) 0.032(12) 0.011(11) 0.041(8)
F2_3 0.074(9) 0.196(15) 0.263(17) 0.018(12) 0.005(9) 0.037(8)
F3_3 0.071(10) 0.176(15) 0.262(16) 0.029(11) 0.015(9) 0.015(9)
F4_3 0.093(10) 0.193(14) 0.274(17) 0.029(12) -0.001(10) 0.005(9)
B1_4 0.115(8) 0.198(12) 0.273(14) 0.073(9) 0.036(8) 0.009(9)
F1_4 0.098(8) 0.200(13) 0.260(15) 0.060(10) 0.013(8) 0.011(8)
F2_4 0.140(11) 0.209(12) 0.290(15) 0.060(10) 0.053(10) 0.018(9)
F3_4 0.093(9) 0.188(13) 0.286(14) 0.077(9) 0.012(9) 0.006(10)
F4_4 0.154(11) 0.211(12) 0.281(15) 0.083(10) 0.057(10) 0.005(10)

loop_
_atom_type_symbol
_atom_type_description
_atom_type_scat_dispersion_real
_atom_type_scat_dispersion_imag
_atom_type_scat_source
C C 0.0033 0.0016 'International Tables Vol C Tables 4.2.6.8 and 6.1.1.4'
H H 0.0000 0.0000 'International Tables Vol C Tables 4.2.6.8 and 6.1.1.4'
B B 0.0013 0.0007 'International Tables Vol C Tables 4.2.6.8 and 6.1.1.4'
N N 0.0061 0.0033 'International Tables Vol C Tables 4.2.6.8 and 6.1.1.4'
O O 0.0106 0.0060 'International Tables Vol C Tables 4.2.6.8 and 6.1.1.4'
F F 0.0171 0.0103 'International Tables Vol C Tables 4.2.6.8 and 6.1.1.4'
P P 0.1023 0.0942 'International Tables Vol C Tables 4.2.6.8 and 6.1.1.4'
S S 0.1246 0.1234 'International Tables Vol C Tables 4.2.6.8 and 6.1.1.4'
Fe Fe 0.3463 0.8444 'International Tables Vol C Tables 4.2.6.8 and 6.1.1.4'

loop_
_geom_angle_atom_site_label_1
_geom_angle_atom_site_label_2
_geom_angle_atom_site_label_3
_geom_angle
S1 Fe1 Fe2 53.39(8)
S1 Fe1 S2 89.41(11)
S2 Fe1 Fe2 54.11(9)
P1 Fe1 Fe2 121.76(10)
P1 Fe1 S1 88.79(11)
P1 Fe1 S2 175.52(12)
P1 Fe1 P2 81.23(10)
P2 Fe1 Fe2 156.59(10)
P2 Fe1 S1 139.28(10)
P2 Fe1 S2 102.76(12)
C1 Fe1 Fe2 81.1(3)
C1 Fe1 S1 123.1(3)
C1 Fe1 S2 88.8(3)
C1 Fe1 P1 88.8(3)
C1 Fe1 P2 96.2(3)
C1 Fe1 C5 166.8(4)
C5 Fe1 Fe2 85.9(3)
C5 Fe1 S1 47.9(3)
C5 Fe1 S2 82.0(3)
C5 Fe1 P1 99.8(3)
C5 Fe1 P2 95.0(3)
S1 Fe2 Fe1 53.75(8)
S1 Fe2 S2 89.88(11)
S2 Fe2 Fe1 54.38(9)
C2 Fe2 Fe1 140.8(4)
C2 Fe2 S1 103.2(3)
C2 Fe2 S2 100.5(4)
C2 Fe2 C3 95.9(6)
C2 Fe2 C4 97.3(5)
C3 Fe2 Fe1 111.5(4)
C3 Fe2 S1 86.3(4)
C3 Fe2 S2 163.6(4)
C3 Fe2 C4 92.6(6)
C4 Fe2 Fe1 108.4(3)
C4 Fe2 S1 159.5(4)
C4 Fe2 S2 85.3(4)
Fe2 S1 Fe1 72.86(9)
C5 S1 Fe1 62.2(3)
C5 S1 Fe2 109.2(3)
Fe2 S2 Fe1 71.51(10)
C7 S2 Fe1 105.1(4)
C7 S2 Fe2 111.7(4)
C17 P1 Fe1 115.1(3)
C19 P1 Fe1 114.7(3)
C19 P1 C17 101.1(4)
C34 P1 Fe1 116.0(3)
C34 P1 C17 104.2(4)
C34 P1 C19 104.1(5)
C10 P2 Fe1 118.3(3)
C10 P2 C16 102.2(4)
C10 P2 C18 104.6(4)
C16 P2 Fe1 114.8(3)
C18 P2 Fe1 114.7(3)
C18 P2 C16 100.0(4)
C16 N1 H1 111(6)
C16 N1 C17 118.3(6)
C16 N1 C20 105.4(6)
C17 N1 H1 109(6)
C17 N1 C20 109.3(6)
C20 N1 H1 103(5)
C19 N2 C18 115.2(7)
C19 N2 C27 108.3(7)
C27 N2 C18 107.5(7)
O1 C1 Fe1 176.0(9)
O2 C2 Fe2 179.2(13)
O3 C3 Fe2 178.3(14)
O4 C4 Fe2 174.5(14)
Fe1 C5 H5 112.1
S1 C5 Fe1 69.9(3)
S1 C5 H5 112.1
C6 C5 Fe1 122.2(6)
C6 C5 S1 122.1(7)
C6 C5 H5 112.1
C5 C6 C7 111.1(8)
C5 C6 C8 110.2(9)
C5 C6 C9 109.2(8)
C7 C6 C9 110.1(9)
C8 C6 C7 108.2(9)
C8 C6 C9 107.9(9)
S2 C7 H7A 108.5
S2 C7 H7B 108.5
C6 C7 S2 115.0(7)
C6 C7 H7A 108.5
C6 C7 H7B 108.5
H7A C7 H7B 107.5
C6 C8 H8A 109.5
C6 C8 H8B 109.5
C6 C8 H8C 109.5
H8A C8 H8B 109.5
H8A C8 H8C 109.5
H8B C8 H8C 109.5
C6 C9 H9A 109.5
C6 C9 H9B 109.5
C6 C9 H9C 109.5
H9A C9 H9B 109.5
H9A C9 H9C 109.5
H9B C9 H9C 109.5
C11 C10 P2 115.4(9)
C15 C10 P2 123.3(8)
C15 C10 C11 121.2(9)
C10 C11 H11 121.9
C10 C11 C12 116.2(11)
C12 C11 H11 121.9
C11 C12 H12 119.6
C13 C12 C11 120.8(13)
C13 C12 H12 119.6
C12 C13 H13 119.8
C14 C13 C12 120.4(16)
C14 C13 H13 119.8
C13 C14 H14 119.2
C13 C14 C15 121.6(15)
C15 C14 H14 119.2
C10 C15 C14 119.7(11)
C10 C15 H15 120.1
C14 C15 H15 120.1
P2 C16 H16A 108.8
P2 C16 H16B 108.8
N1 C16 P2 113.6(5)
N1 C16 H16A 108.8
N1 C16 H16B 108.8
H16A C16 H16B 107.7
P1 C17 H17A 108.9
P1 C17 H17B 108.9
N1 C17 P1 113.5(5)
N1 C17 H17A 108.9
N1 C17 H17B 108.9
H17A C17 H17B 107.7
P2 C18 H18A 108.8
P2 C18 H18B 108.8
N2 C18 P2 113.9(6)
N2 C18 H18A 108.8
N2 C18 H18B 108.8
H18A C18 H18B 107.7
P1 C19 H19A 109.2
P1 C19 H19B 109.2
N2 C19 P1 112.1(6)
N2 C19 H19A 109.2
N2 C19 H19B 109.2
H19A C19 H19B 107.9
N1 C20 H20A 108.8
N1 C20 H20B 108.8
H20A C20 H20B 107.7
C21 C20 N1 113.8(7)
C21 C20 H20A 108.8
C21 C20 H20B 108.8
C22 C21 C20 119.8(10)
C22 C21 C26 120.3(10)
C26 C21 C20 119.9(11)
C21 C22 H22 120.2
C21 C22 C23 119.6(12)
C23 C22 H22 120.2
C22 C23 H23 119.6
C24 C23 C22 120.8(16)
C24 C23 H23 119.6
C23 C24 H24 120.3
C23 C24 C25 119.4(16)
C25 C24 H24 120.3
C24 C25 H25 119.7
C26 C25 C24 120.7(15)
C26 C25 H25 119.7
C21 C26 C25 119.1(12)
C21 C26 H26 120.5
C25 C26 H26 120.5
N2 C27 H27A 108.8
N2 C27 H27B 108.8
N2 C27 C28 113.8(8)
H27A C27 H27B 107.7
C28 C27 H27A 108.8
C28 C27 H27B 108.8
C29 C28 C27 116.6(11)
C33 C28 C27 123.4(11)
C33 C28 C29 120.0(12)
C28 C29 H29 119.5
C28 C29 C30 120.9(12)
C30 C29 H29 119.5
C29 C30 H30 121.8
C31 C30 C29 116.4(12)
C31 C30 H30 121.8
C30 C31 H31 120.5
C32 C31 C30 119.0(13)
C32 C31 H31 120.5
C31 C32 H32 119.1
C33 C32 C31 121.9(14)
C33 C32 H32 119.1
C28 C33 C32 121.7(12)
C28 C33 H33 119.2
C32 C33 H33 119.2
C35 C34 P1 117.5(9)
C35 C34 C39 119.3(10)
C39 C34 P1 123.1(8)
C34 C35 H35 119.9
C36 C35 C34 120.2(13)
C36 C35 H35 119.9
C35 C36 H36 118.6
C35 C36 C37 122.8(16)
C37 C36 H36 118.6
C36 C37 H37 121.5
C38 C37 C36 117.0(16)
C38 C37 H37 121.5
C37 C38 H38 118.0
C37 C38 C39 123.9(15)
C39 C38 H38 118.0
C34 C39 C38 116.5(12)
C34 C39 H39 121.7
C38 C39 H39 121.7
F2_1 B1_1 F1_1 104.0(14)
F3_1 B1_1 F1_1 103.6(15)
F3_1 B1_1 F2_1 106.0(12)
F4_1 B1_1 F1_1 111.8(14)
F4_1 B1_1 F2_1 117.3(17)
F4_1 B1_1 F3_1 112.9(15)
F2_2 B1_2 F1_2 103.7(15)
F3_2 B1_2 F1_2 104.2(16)
F3_2 B1_2 F2_2 105.9(14)
F4_2 B1_2 F1_2 112.0(15)
F4_2 B1_2 F2_2 117.4(18)
F4_2 B1_2 F3_2 112.4(17)
F2_3 B1_3 F1_3 103.9(14)
F3_3 B1_3 F1_3 104.4(16)
F3_3 B1_3 F2_3 105.3(13)
F4_3 B1_3 F1_3 111.7(15)
F4_3 B1_3 F2_3 117.3(18)
F4_3 B1_3 F3_3 113.1(17)
F2_4 B1_4 F1_4 103.5(14)
F3_4 B1_4 F1_4 104.3(16)
F3_4 B1_4 F2_4 105.7(13)
F4_4 B1_4 F1_4 111.7(15)
F4_4 B1_4 F2_4 117.8(18)
F4_4 B1_4 F3_4 112.6(17)

loop_
_geom_bond_atom_site_label_1
_geom_bond_atom_site_label_2
_geom_bond_distance
Fe1 Fe2 2.625(2)
Fe1 S1 2.216(3)
Fe1 S2 2.250(3)
Fe1 P1 2.195(3)
Fe1 P2 2.208(3)
Fe1 C1 1.802(9)
Fe1 C5 2.088(8)
Fe2 S1 2.205(3)
Fe2 S2 2.243(4)
Fe2 C2 1.806(12)
Fe2 C3 1.828(15)
Fe2 C4 1.831(12)
S1 C5 1.750(10)
S2 C7 1.787(10)
P1 C17 1.868(7)
P1 C19 1.851(9)
P1 C34 1.804(10)
P2 C10 1.824(9)
P2 C16 1.864(8)
P2 C18 1.840(8)
O1 C1 1.143(9)
O2 C2 1.102(11)
O3 C3 1.151(13)
O4 C4 1.140(11)
N1 H1 0.93(8)
N1 C16 1.491(10)
N1 C17 1.497(10)
N1 C20 1.564(9)
N2 C18 1.470(10)
N2 C19 1.465(11)
N2 C27 1.469(10)
C5 H5 0.9800
C5 C6 1.512(12)
C6 C7 1.537(12)
C6 C8 1.519(13)
C6 C9 1.589(12)
C7 H7A 0.9700
C7 H7B 0.9700
C8 H8A 0.9600
C8 H8B 0.9600
C8 H8C 0.9600
C9 H9A 0.9600
C9 H9B 0.9600
C9 H9C 0.9600
C10 C11 1.381(12)
C10 C15 1.377(13)
C11 H11 0.9300
C11 C12 1.427(16)
C12 H12 0.9300
C12 C13 1.388(17)
C13 H13 0.9300
C13 C14 1.300(16)
C14 H14 0.9300
C14 C15 1.383(15)
C15 H15 0.9300
C16 H16A 0.9700
C16 H16B 0.9700
C17 H17A 0.9700
C17 H17B 0.9700
C18 H18A 0.9700
C18 H18B 0.9700
C19 H19A 0.9700
C19 H19B 0.9700
C20 H20A 0.9700
C20 H20B 0.9700
C20 C21 1.490(12)
C21 C22 1.373(13)
C21 C26 1.383(13)
C22 H22 0.9300
C22 C23 1.420(15)
C23 H23 0.9300
C23 C24 1.329(17)
C24 H24 0.9300
C24 C25 1.412(18)
C25 H25 0.9300
C25 C26 1.387(15)
C26 H26 0.9300
C27 H27A 0.9700
C27 H27B 0.9700
C27 C28 1.550(13)
C28 C29 1.362(13)
C28 C33 1.343(13)
C29 H29 0.9300
C29 C30 1.456(15)
C30 H30 0.9300
C30 C31 1.408(16)
C31 H31 0.9300
C31 C32 1.388(16)
C32 H32 0.9300
C32 C33 1.347(14)
C33 H33 0.9300
C34 C35 1.368(13)
C34 C39 1.386(12)
C35 H35 0.9300
C35 C36 1.353(16)
C36 H36 0.9300
C36 C37 1.377(18)
C37 H37 0.9300
C37 C38 1.299(17)
C38 H38 0.9300
C38 C39 1.438(16)
C39 H39 0.9300
B1_1 F1_1 1.432(19)
B1_1 F2_1 1.412(17)
B1_1 F3_1 1.396(17)
B1_1 F4_1 1.256(19)
B1_2 F1_2 1.432(19)
B1_2 F2_2 1.411(17)
B1_2 F3_2 1.397(17)
B1_2 F4_2 1.256(19)
B1_3 F1_3 1.432(19)
B1_3 F2_3 1.411(17)
B1_3 F3_3 1.398(17)
B1_3 F4_3 1.255(19)
B1_4 F1_4 1.432(19)
B1_4 F2_4 1.410(17)
B1_4 F3_4 1.398(17)
B1_4 F4_4 1.256(19)

loop_
_geom_hbond_atom_site_label_D
_geom_hbond_atom_site_label_H
_geom_hbond_atom_site_label_A
_geom_hbond_distance_DH
_geom_hbond_distance_HA
_geom_hbond_distance_DA
_geom_hbond_angle_DHA
N1 H1 N2 0.93(8) 2.20(8) 2.799(9) 121(7)

loop_
_geom_torsion_atom_site_label_1
_geom_torsion_atom_site_label_2
_geom_torsion_atom_site_label_3
_geom_torsion_atom_site_label_4
_geom_torsion
Fe1 S1 C5 C6 -116.1(8)
Fe1 S2 C7 C6 17.0(9)
Fe1 P1 C17 N1 65.9(6)
Fe1 P1 C19 N2 -70.0(6)
Fe1 P1 C34 C35 -75.0(9)
Fe1 P1 C34 C39 102.7(9)
Fe1 P2 C10 C11 49.9(7)
Fe1 P2 C10 C15 -126.7(8)
Fe1 P2 C16 N1 -66.1(6)
Fe1 P2 C18 N2 66.7(6)
Fe1 C5 C6 C7 -13.3(12)
Fe1 C5 C6 C8 106.7(9)
Fe1 C5 C6 C9 -134.9(8)
Fe2 S1 C5 Fe1 57.6(2)
Fe2 S1 C5 C6 -58.5(8)
Fe2 S2 C7 C6 -58.7(9)
S1 C5 C6 C7 71.9(10)
S1 C5 C6 C8 -168.1(7)
S1 C5 C6 C9 -49.8(11)
P1 C34 C35 C36 173.8(9)
P1 C34 C39 C38 -174.2(9)
P2 C10 C11 C12 -173.9(8)
P2 C10 C15 C14 173.1(9)
N1 C20 C21 C22 -78.9(11)
N1 C20 C21 C26 102.3(10)
N2 C27 C28 C29 78.0(11)
N2 C27 C28 C33 -103.6(11)
C5 C6 C7 S2 -4.3(12)
C8 C6 C7 S2 -125.5(8)
C9 C6 C7 S2 116.8(9)
C10 P2 C16 N1 164.6(6)
C10 P2 C18 N2 -162.1(6)
C10 C11 C12 C13 0.6(17)
C11 C10 C15 C14 -3.3(17)
C11 C12 C13 C14 -4(2)
C12 C13 C14 C15 3(2)
C13 C14 C15 C10 0(2)
C15 C10 C11 C12 2.8(14)
C16 P2 C10 C11 176.9(7)
C16 P2 C10 C15 0.3(9)
C16 P2 C18 N2 -56.6(7)
C16 N1 C17 P1 -55.9(8)
C16 N1 C20 C21 174.6(8)
C17 P1 C19 N2 54.4(7)
C17 P1 C34 C35 157.4(8)
C17 P1 C34 C39 -24.9(10)
C17 N1 C16 P2 56.2(8)
C17 N1 C20 C21 -57.4(10)
C18 P2 C10 C11 -79.2(7)
C18 P2 C10 C15 104.2(9)
C18 P2 C16 N1 57.1(7)
C18 N2 C19 P1 63.2(8)
C18 N2 C27 C28 -176.2(8)
C19 P1 C17 N1 -58.3(7)
C19 P1 C34 C35 51.9(9)
C19 P1 C34 C39 -130.4(9)
C19 N2 C18 P2 -62.4(8)
C19 N2 C27 C28 58.7(10)
C20 N1 C16 P2 178.7(6)
C20 N1 C17 P1 -176.3(5)
C20 C21 C22 C23 -175.9(9)
C20 C21 C26 C25 176.9(9)
C21 C22 C23 C24 -2.4(18)
C22 C21 C26 C25 -1.9(15)
C22 C23 C24 C25 1(2)
C23 C24 C25 C26 0(2)
C24 C25 C26 C21 0.2(17)
C26 C21 C22 C23 2.9(15)
C27 N2 C18 P2 176.7(6)
C27 N2 C19 P1 -176.4(6)
C27 C28 C29 C30 175.6(9)
C27 C28 C33 C32 -177.6(10)
C28 C29 C30 C31 2.6(17)
C29 C28 C33 C32 0.7(18)
C29 C30 C31 C32 -0.2(18)
C30 C31 C32 C33 -1.9(19)
C31 C32 C33 C28 1.7(19)
C33 C28 C29 C30 -2.9(17)
C34 P1 C17 N1 -166.0(6)
C34 P1 C19 N2 162.3(6)
C34 C35 C36 C37 2(2)
C35 C34 C39 C38 3.4(16)
C35 C36 C37 C38 1(3)
C36 C37 C38 C39 -1(3)
C37 C38 C39 C34 -1(2)
C39 C34 C35 C36 -4.0(17)

loop_
_platon_squeeze_void_nr
_platon_squeeze_void_average_x
_platon_squeeze_void_average_y
_platon_squeeze_void_average_z
_platon_squeeze_void_volume
_platon_squeeze_void_count_electrons
_platon_squeeze_void_content
1 -0.022 0.000 0.000 781 169 ' '
2 0.003 0.500 0.500 781 169 ' '
